data_7045281
loop_
_publ_author_name
'Cheplakova, Anastasia M.'
'Kovalenko, Konstantin A.'
'Samsonenko, Denis G.'
'Lazarenko, Vladimir A.'
'Khrustalev, Victor N.'
'Vinogradov, Andrey S.'
'Karpov, Victor M.'
'Platonov, Vyacheslav E.'
'Fedin, Vladimir P.'

_publ_section_title
;
 Metal-organic frameworks based on octafluorobiphenyl-4,4'-dicarboxylate:
 synthesis, crystal structure, and surface functionality.
;
_journal_issue 10
_journal_name_full 'Dalton transactions (Cambridge, England : 2003)'
_journal_page_first 3283
_journal_page_last 3297
_journal_paper_doi 10.1039/c7dt04566b
_journal_volume 47
_journal_year 2018
_chemical_absolute_configuration ad
_chemical_formula_sum 'C44 H35 F16 O13.5 Zn2'
_chemical_formula_weight 1214.46
_space_group_crystal_system monoclinic
_space_group_IT_number 9
_space_group_name_Hall 'C -2yc'
_space_group_name_H-M_alt 'C 1 c 1'
_symmetry_space_group_name_Hall 'C -2yc'
_symmetry_space_group_name_H-M 'C 1 c 1'
_atom_sites_solution_hydrogens geom
_atom_sites_solution_primary direct
_atom_sites_solution_secondary difmap
_audit_creation_method SHELXL-2014/7
_audit_update_record
;
2017-11-24 deposited with the CCDC.
2018-01-15 downloaded from the CCDC.
;
_cell_angle_alpha 90
_cell_angle_beta 99.357(3)
_cell_angle_gamma 90
_cell_formula_units_Z 4
_cell_length_a 15.6866(5)
_cell_length_b 21.3744(7)
_cell_length_c 16.2434(5)
_cell_measurement_reflns_used 7668
_cell_measurement_temperature 140(2)
_cell_measurement_theta_max 28.87
_cell_measurement_theta_min 3.94
_cell_volume 5373.8(3)
_computing_cell_refinement 'CrysAlisPro 1.171.38.41 (Rigaku OD, 2015)'
_computing_data_collection 'CrysAlisPro 1.171.38.41 (Rigaku OD, 2015)'
_computing_data_reduction 'CrysAlisPro 1.171.38.41 (Rigaku OD, 2015)'
_computing_molecular_graphics 'ShelXle (H\"ubschle, 2011)'
_computing_publication_material 'CIFTAB-2014 (Sheldrick, 2015)'
_computing_structure_refinement 'SHELXL-2014 (Sheldrick, 2015)'
_computing_structure_solution 'SHELXT-2014 (Sheldrick, 2015)'
_diffrn_ambient_temperature 140(2)
_diffrn_detector 'CCD plate'
_diffrn_detector_area_resol_mean 10.6168
_diffrn_detector_type AtlasS2
_diffrn_measured_fraction_theta_full 0.997
_diffrn_measured_fraction_theta_max 0.997
_diffrn_measurement_device 'four-circle diffractometer'
_diffrn_measurement_device_type 'New Xcalibur, AtlasS2'
_diffrn_measurement_method '\w scans'
_diffrn_radiation_monochromator graphite
_diffrn_radiation_probe x-ray
_diffrn_radiation_source 'fine-focus sealed tube'
_diffrn_radiation_type MoK\a
_diffrn_radiation_wavelength 0.71073
_diffrn_reflns_av_R_equivalents 0.0502
_diffrn_reflns_av_unetI/netI 0.0603
_diffrn_reflns_Laue_measured_fraction_full 0.997
_diffrn_reflns_Laue_measured_fraction_max 0.997
_diffrn_reflns_limit_h_max 15
_diffrn_reflns_limit_h_min -18
_diffrn_reflns_limit_k_max 25
_diffrn_reflns_limit_k_min -20
_diffrn_reflns_limit_l_max 19
_diffrn_reflns_limit_l_min -19
_diffrn_reflns_number 12896
_diffrn_reflns_point_group_measured_fraction_full 0.797
_diffrn_reflns_point_group_measured_fraction_max 0.794
_diffrn_reflns_theta_full 25.242
_diffrn_reflns_theta_max 25.350
_diffrn_reflns_theta_min 3.314
_diffrn_source 'sealed X-ray tube'
_exptl_absorpt_coefficient_mu 1.006
_exptl_absorpt_correction_T_max 1.00000
_exptl_absorpt_correction_T_min 0.84203
_exptl_absorpt_correction_type multi-scan
_exptl_absorpt_process_details
;
CrysAlisPro 1.171.38.41 (Rigaku Oxford Diffraction, 2015)
Empirical absorption correction using spherical harmonics,
implemented in SCALE3 ABSPACK scaling algorithm.
;
_exptl_crystal_colour colorless
_exptl_crystal_density_diffrn 1.501
_exptl_crystal_description block
_exptl_crystal_F_000 2444
_exptl_crystal_size_max 0.27
_exptl_crystal_size_mid 0.15
_exptl_crystal_size_min 0.12
_refine_diff_density_max 1.012
_refine_diff_density_min -0.709
_refine_diff_density_rms 0.142
_refine_ls_abs_structure_details
;
 Flack x determined using 2473 quotients [(I+)-(I-)]/[(I+)+(I-)]
 (Parsons, Flack and Wagner, Acta Cryst. B69 (2013) 249-259).
;
_refine_ls_abs_structure_Flack -0.012(18)
_refine_ls_extinction_method none
_refine_ls_goodness_of_fit_ref 1.183
_refine_ls_hydrogen_treatment constr
_refine_ls_matrix_type full
_refine_ls_number_parameters 775
_refine_ls_number_reflns 7800
_refine_ls_number_restraints 893
_refine_ls_restrained_S_all 1.127
_refine_ls_R_factor_all 0.0697
_refine_ls_R_factor_gt 0.0626
_refine_ls_shift/su_max 0.000
_refine_ls_shift/su_mean 0.000
_refine_ls_structure_factor_coef Fsqd
_refine_ls_weighting_details 'w=1/[\s^2^(Fo^2^)+(0.0001P)^2^+135.6800P] where P=(Fo^2^+2Fc^2^)/3'
_refine_ls_weighting_scheme calc
_refine_ls_wR_factor_gt 0.1776
_refine_ls_wR_factor_ref 0.1802
_reflns_Friedel_coverage 0.592
_reflns_Friedel_fraction_full 0.596
_reflns_Friedel_fraction_max 0.592
_reflns_number_gt 7321
_reflns_number_total 7800
_reflns_threshold_expression >2\s(I)
_cod_data_source_file c7dt04566b2.cif
_cod_data_source_block sn619
_cod_depositor_comments 'Adding full bibliography for 7045279--7045284.cif.'
_cod_original_formula_sum 'C44 H35 F16 O13.50 Zn2'
_cod_database_code 7045281
_shelx_shelxl_version_number 2014/7
_shelx_space_group_comment
;
The symmetry employed for this shelxl refinement is uniquely defined
by the following loop, which should always be used as a source of
symmetry information in preference to the above space-group names.
They are only intended as comments.
;
_shelx_estimated_absorpt_t_min 0.773
_shelx_estimated_absorpt_t_max 0.889

loop_
_space_group_symop_operation_xyz
'x, y, z'
'x, -y, z+1/2'
'x+1/2, y+1/2, z'
'x+1/2, -y+1/2, z+1/2'

loop_
_atom_site_label
_atom_site_type_symbol
_atom_site_fract_x
_atom_site_fract_y
_atom_site_fract_z
_atom_site_U_iso_or_equiv
_atom_site_adp_type
_atom_site_occupancy
_atom_site_site_symmetry_order
_atom_site_calc_flag
_atom_site_refinement_flags_posn
_atom_site_refinement_flags_adp
_atom_site_refinement_flags_occupancy
_atom_site_disorder_assembly
_atom_site_disorder_group
Zn1 Zn 0.73507(9) 0.47602(7) 0.41274(9) 0.0153(3) Uani 1 1 d . U . . .
Zn2 Zn 0.63438(10) 0.49329(7) 0.59167(9) 0.0155(3) Uani 1 1 d . U . . .
O1M O 0.7007(6) 0.4092(4) 0.3198(6) 0.021(2) Uani 1 1 d . U . . .
O2M O 0.5243(7) 0.5473(5) 0.5627(7) 0.039(3) Uani 1 1 d D U . . .
C21M C 0.4377(15) 0.5311(17) 0.547(2) 0.052(5) Uani 0.5 1 d D U P A 1
H21C H 0.4133 0.5315 0.5999 0.062 Uiso 0.5 1 calc R U P A 1
H21D H 0.4303 0.4887 0.5228 0.062 Uiso 0.5 1 calc R U P A 1
C22M C 0.394(2) 0.578(2) 0.489(3) 0.064(6) Uani 0.5 1 d D U P A 1
H22C H 0.3428 0.5593 0.4541 0.077 Uiso 0.5 1 calc R U P A 1
H22D H 0.3751 0.6138 0.5199 0.077 Uiso 0.5 1 calc R U P A 1
C23M C 0.455(2) 0.599(2) 0.436(2) 0.063(6) Uani 0.5 1 d D U P A 1
H23C H 0.4425 0.6420 0.4144 0.076 Uiso 0.5 1 calc R U P A 1
H23D H 0.4584 0.5701 0.3890 0.076 Uiso 0.5 1 calc R U P A 1
C24M C 0.534(2) 0.5966(17) 0.501(2) 0.054(5) Uani 0.5 1 d D U P A 1
H24C H 0.5854 0.5872 0.4738 0.065 Uiso 0.5 1 calc R U P A 1
H24D H 0.5439 0.6376 0.5287 0.065 Uiso 0.5 1 calc R U P A 1
O11 O 0.7878(6) 0.5456(4) 0.4967(6) 0.020(2) Uani 1 1 d . U . . .
O12 O 0.7063(6) 0.5704(4) 0.5932(6) 0.021(2) Uani 1 1 d . U . . .
O13 O 1.1719(6) 0.9525(4) 0.8425(5) 0.019(2) Uani 1 1 d . U . . .
O14 O 1.1382(6) 0.9946(4) 0.7164(5) 0.019(2) Uani 1 1 d . U . . .
C101 C 0.7693(9) 0.5767(6) 0.5549(8) 0.019(3) Uani 1 1 d . U . . .
C102 C 0.8288(9) 0.6293(6) 0.5852(8) 0.019(3) Uani 1 1 d . U . . .
C103 C 0.8753(9) 0.6315(6) 0.6662(9) 0.021(3) Uani 1 1 d . U . . .
C104 C 0.9260(9) 0.6797(7) 0.6957(8) 0.022(3) Uani 1 1 d . U . . .
C105 C 0.9334(9) 0.7328(7) 0.6485(8) 0.020(3) Uani 1 1 d . U . . .
C106 C 0.8880(9) 0.7316(6) 0.5678(8) 0.022(3) Uani 1 1 d . U . . .
C107 C 0.8388(9) 0.6820(7) 0.5367(9) 0.022(3) Uani 1 1 d . U . . .
C108 C 1.1359(8) 0.9524(6) 0.7675(8) 0.016(2) Uani 1 1 d . U . . .
C109 C 1.0828(9) 0.8939(6) 0.7410(7) 0.017(2) Uani 1 1 d . U . . .
C110 C 1.1180(9) 0.8366(6) 0.7445(8) 0.022(3) Uani 1 1 d . U . . .
C111 C 1.0708(9) 0.7835(6) 0.7163(9) 0.022(3) Uani 1 1 d . U . . .
C112 C 0.9844(9) 0.7876(6) 0.6823(8) 0.021(3) Uani 1 1 d . U . . .
C113 C 0.9488(9) 0.8463(7) 0.6826(9) 0.024(3) Uani 1 1 d . U . . .
C114 C 0.9958(9) 0.8979(7) 0.7095(9) 0.022(3) Uani 1 1 d . U . . .
F11 F 0.8693(6) 0.5817(4) 0.7163(5) 0.032(2) Uani 1 1 d . U . . .
F12 F 0.9695(6) 0.6768(4) 0.7748(5) 0.031(2) Uani 1 1 d . U . . .
F13 F 0.8919(6) 0.7812(4) 0.5175(5) 0.0288(19) Uani 1 1 d . U . . .
F14 F 0.7973(6) 0.6837(4) 0.4583(5) 0.032(2) Uani 1 1 d . U . . .
F15 F 1.2029(5) 0.8283(4) 0.7753(5) 0.0293(19) Uani 1 1 d . U . . .
F16 F 1.1120(5) 0.7279(4) 0.7189(5) 0.0297(19) Uani 1 1 d . U . . .
F17 F 0.8635(5) 0.8533(4) 0.6525(6) 0.032(2) Uani 1 1 d . U . . .
F18 F 0.9555(6) 0.9540(4) 0.7041(6) 0.033(2) Uani 1 1 d . U . . .
O21 O 0.7875(6) 0.4062(5) 0.4930(6) 0.020(2) Uani 1 1 d . U . . .
O22 O 0.7421(6) 0.4341(4) 0.6133(5) 0.022(2) Uani 1 1 d . U . . .
O23 O 1.0575(6) 0.0886(5) 1.0494(6) 0.025(2) Uani 1 1 d . U . . .
O24 O 1.1189(6) 0.0360(4) 0.9598(6) 0.019(2) Uani 1 1 d . U . . .
C201 C 0.7846(9) 0.4029(6) 0.5693(8) 0.019(2) Uani 1 1 d . U . . .
C202 C 0.8377(9) 0.3510(7) 0.6183(8) 0.021(3) Uani 1 1 d . U . . .
C203 C 0.7986(9) 0.2964(6) 0.6376(8) 0.020(3) Uani 1 1 d . U . . .
C204 C 0.8420(9) 0.2524(7) 0.6898(9) 0.023(3) Uani 1 1 d . U . . .
C205 C 0.9278(9) 0.2611(6) 0.7260(8) 0.019(2) Uani 1 1 d . U . . .
C206 C 0.9672(9) 0.3145(7) 0.7030(9) 0.024(3) Uani 1 1 d . U . . .
C207 C 0.9236(9) 0.3585(7) 0.6494(8) 0.023(3) Uani 1 1 d . U . . .
C208 C 1.0740(9) 0.0823(7) 0.9778(8) 0.020(3) Uani 1 1 d . U . . .
C209 C 1.0406(8) 0.1286(6) 0.9116(8) 0.016(2) Uani 1 1 d . U . . .
C210 C 1.0380(9) 0.1916(6) 0.9285(8) 0.019(3) Uani 1 1 d . U . . .
C211 C 1.0034(9) 0.2346(6) 0.8680(8) 0.017(3) Uani 1 1 d . U . . .
C212 C 0.9701(9) 0.2160(6) 0.7869(9) 0.019(3) Uani 1 1 d . U . . .
C213 C 0.9726(9) 0.1529(7) 0.7707(8) 0.020(3) Uani 1 1 d . U . . .
C214 C 1.0067(9) 0.1095(7) 0.8307(8) 0.020(3) Uani 1 1 d . U . . .
F21 F 0.7151(5) 0.2876(4) 0.6062(5) 0.034(2) Uani 1 1 d . U . . .
F22 F 0.7980(5) 0.2026(4) 0.7109(6) 0.035(2) Uani 1 1 d . U . . .
F23 F 1.0507(5) 0.3232(4) 0.7331(6) 0.037(2) Uani 1 1 d . U . . .
F24 F 0.9656(6) 0.4098(4) 0.6323(6) 0.042(2) Uani 1 1 d . U . . .
F25 F 1.0692(5) 0.2140(4) 1.0038(5) 0.0277(19) Uani 1 1 d . U . . .
F26 F 1.0011(6) 0.2947(4) 0.8891(5) 0.030(2) Uani 1 1 d . U . . .
F27 F 0.9413(6) 0.1319(4) 0.6946(5) 0.035(2) Uani 1 1 d . U . . .
F28 F 1.0057(6) 0.0498(4) 0.8109(5) 0.030(2) Uani 1 1 d . U . . .
O1 O 0.8535(6) 0.4872(4) 0.3678(6) 0.024(2) Uani 1 1 d . U . . .
C11 C 0.8719(11) 0.5448(8) 0.3276(11) 0.038(3) Uani 0.5 1 d . U P B 1
H11A H 0.8363 0.5797 0.3434 0.045 Uiso 0.5 1 calc R U P B 1
H11B H 0.8615 0.5403 0.2661 0.045 Uiso 0.5 1 calc R U P B 1
C12 C 0.968(3) 0.5555(19) 0.361(3) 0.043(5) Uani 0.5 1 d . U P B 1
H12A H 0.9765 0.5780 0.4149 0.051 Uiso 0.5 1 calc R U P B 1
H12B H 0.9965 0.5794 0.3206 0.051 Uiso 0.5 1 calc R U P B 1
C13 C 1.0038(12) 0.4879(9) 0.3715(13) 0.048(3) Uani 0.5 1 d . U P B 1
H13A H 1.0075 0.4675 0.3175 0.058 Uiso 0.5 1 calc R U P B 1
H13B H 1.0605 0.4857 0.4086 0.058 Uiso 0.5 1 calc R U P B 1
C11' C 0.8719(11) 0.5448(8) 0.3276(11) 0.038(3) Uani 0.5 1 d . U P B 2
H11C H 0.8566 0.5814 0.3597 0.045 Uiso 0.5 1 calc R U P B 2
H11D H 0.8386 0.5470 0.2704 0.045 Uiso 0.5 1 calc R U P B 2
C12' C 0.968(3) 0.5439(19) 0.325(3) 0.044(5) Uani 0.5 1 d . U P B 2
H12C H 0.9785 0.5419 0.2667 0.053 Uiso 0.5 1 calc R U P B 2
H12D H 0.9957 0.5822 0.3514 0.053 Uiso 0.5 1 calc R U P B 2
C13' C 1.0038(12) 0.4879(9) 0.3715(13) 0.048(3) Uani 0.5 1 d . U P B 2
H13C H 1.0540 0.4992 0.4142 0.058 Uiso 0.5 1 calc R U P B 2
H13D H 1.0226 0.4567 0.3331 0.058 Uiso 0.5 1 calc R U P B 2
C14 C 0.9317(11) 0.4622(9) 0.4119(13) 0.047(4) Uani 1 1 d . U . . .
H14A H 0.9308 0.4160 0.4089 0.057 Uiso 1 1 calc R U . B 1
H14B H 0.9393 0.4748 0.4713 0.057 Uiso 1 1 calc R U . B 1
O2 O 0.7899(7) 0.2999(5) 0.3119(7) 0.036(3) Uani 1 1 d . U . . .
C21 C 0.7319(13) 0.2537(9) 0.2763(13) 0.051(4) Uani 1 1 d . U . . .
H21A H 0.7449 0.2411 0.2210 0.061 Uiso 1 1 calc R U . . .
H21B H 0.6718 0.2694 0.2693 0.061 Uiso 1 1 calc R U . . .
C22 C 0.7437(15) 0.1986(10) 0.3365(13) 0.063(4) Uani 1 1 d . U . . .
H22A H 0.6879 0.1775 0.3388 0.075 Uiso 1 1 calc R U . . .
H22B H 0.7849 0.1677 0.3202 0.075 Uiso 1 1 calc R U . . .
C23 C 0.7784(14) 0.2282(10) 0.4175(13) 0.062(4) Uani 1 1 d . U . . .
H23A H 0.8117 0.1981 0.4563 0.074 Uiso 1 1 calc R U . . .
H23B H 0.7318 0.2467 0.4441 0.074 Uiso 1 1 calc R U . . .
C24 C 0.8357(13) 0.2778(9) 0.3904(12) 0.049(4) Uani 1 1 d . U . . .
H24A H 0.8451 0.3121 0.4318 0.058 Uiso 1 1 calc R U . . .
H24B H 0.8924 0.2600 0.3835 0.058 Uiso 1 1 calc R U . . .
O3 O 0.5182(15) 0.6639(10) 0.5073(13) 0.036(4) Uani 0.5 1 d . U P C 2
C31 C 0.556(2) 0.6721(16) 0.435(2) 0.035(5) Uani 0.5 1 d . U P C 2
H31A H 0.5122 0.6684 0.3841 0.042 Uiso 0.5 1 calc R U P C 2
H31B H 0.6018 0.6405 0.4326 0.042 Uiso 0.5 1 calc R U P C 2
C32 C 0.596(2) 0.7417(16) 0.4434(18) 0.036(5) Uani 0.5 1 d . U P C 2
H32A H 0.6528 0.7434 0.4234 0.043 Uiso 0.5 1 calc R U P C 2
H32B H 0.5566 0.7725 0.4121 0.043 Uiso 0.5 1 calc R U P C 2
C33 C 0.607(3) 0.7525(18) 0.533(2) 0.044(5) Uani 0.5 1 d . U P C 2
H33A H 0.6672 0.7453 0.5598 0.053 Uiso 0.5 1 calc R U P C 2
H33B H 0.5905 0.7961 0.5450 0.053 Uiso 0.5 1 calc R U P C 2
C34 C 0.551(3) 0.7100(18) 0.564(2) 0.046(5) Uani 0.5 1 d . U P C 2
H34A H 0.5832 0.6897 0.6142 0.055 Uiso 0.5 1 calc R U P C 2
H34B H 0.5025 0.7335 0.5805 0.055 Uiso 0.5 1 calc R U P C 2
O4 O 0.3966(15) 0.4894(12) 0.4520(15) 0.050(5) Uani 0.5 1 d D U P D 2
C41 C 0.362(2) 0.5334(17) 0.390(2) 0.059(6) Uani 0.5 1 d D U P D 2
H41A H 0.4051 0.5434 0.3532 0.071 Uiso 0.5 1 calc R U P D 2
H41B H 0.3457 0.5726 0.4157 0.071 Uiso 0.5 1 calc R U P D 2
C42 C 0.286(3) 0.5022(19) 0.342(3) 0.070(7) Uani 0.5 1 d D U P D 2
H42A H 0.2331 0.5267 0.3465 0.084 Uiso 0.5 1 calc R U P D 2
H42B H 0.2918 0.4993 0.2826 0.084 Uiso 0.5 1 calc R U P D 2
C43 C 0.278(3) 0.4394(19) 0.377(2) 0.066(6) Uani 0.5 1 d D U P D 2
H43A H 0.2998 0.4074 0.3410 0.079 Uiso 0.5 1 calc R U P D 2
H43B H 0.2178 0.4298 0.3815 0.079 Uiso 0.5 1 calc R U P D 2
C44 C 0.333(2) 0.4416(17) 0.460(2) 0.056(6) Uani 0.5 1 d D U P D 2
H44A H 0.2987 0.4530 0.5036 0.067 Uiso 0.5 1 calc R U P D 2
H44B H 0.3615 0.4008 0.4744 0.067 Uiso 0.5 1 calc R U P D 2
O5 O 1.172(3) 0.5352(17) 0.535(2) 0.099(8) Uani 0.5 1 d D U P . .
C51 C 1.165(4) 0.6015(19) 0.528(3) 0.097(9) Uani 0.5 1 d D U P . .
H51A H 1.1521 0.6153 0.4694 0.116 Uiso 0.5 1 calc R U P . .
H51B H 1.2178 0.6227 0.5565 0.116 Uiso 0.5 1 calc R U P . .
C52 C 1.092(4) 0.612(2) 0.572(3) 0.096(9) Uani 0.5 1 d D U P . .
H52A H 1.0982 0.6536 0.6001 0.115 Uiso 0.5 1 calc R U P . .
H52B H 1.0374 0.6129 0.5312 0.115 Uiso 0.5 1 calc R U P . .
C53 C 1.087(4) 0.564(2) 0.633(3) 0.098(9) Uani 0.5 1 d D U P . .
H53A H 1.0273 0.5484 0.6308 0.117 Uiso 0.5 1 calc R U P . .
H53B H 1.1091 0.5787 0.6903 0.117 Uiso 0.5 1 calc R U P . .
C54 C 1.143(4) 0.514(2) 0.609(3) 0.099(9) Uani 0.5 1 d D U P . .
H54A H 1.1930 0.5064 0.6540 0.118 Uiso 0.5 1 calc R U P . .
H54B H 1.1105 0.4741 0.5982 0.118 Uiso 0.5 1 calc R U P . .

loop_
_atom_site_aniso_label
_atom_site_aniso_U_11
_atom_site_aniso_U_22
_atom_site_aniso_U_33
_atom_site_aniso_U_23
_atom_site_aniso_U_13
_atom_site_aniso_U_12
Zn1 0.0224(8) 0.0102(7) 0.0117(7) 0.0002(6) -0.0022(6) 0.0015(6)
Zn2 0.0208(8) 0.0120(7) 0.0123(7) -0.0021(7) -0.0019(6) -0.0038(7)
O1M 0.028(5) 0.018(5) 0.016(4) -0.006(4) -0.001(4) 0.000(4)
O2M 0.033(5) 0.038(6) 0.043(6) 0.003(5) -0.006(4) 0.012(4)
C21M 0.040(7) 0.054(10) 0.057(10) 0.008(9) -0.006(7) 0.009(7)
C22M 0.049(9) 0.068(12) 0.069(11) 0.017(10) -0.009(8) 0.011(8)
C23M 0.050(10) 0.069(12) 0.065(10) 0.021(9) -0.010(8) 0.014(9)
C24M 0.045(9) 0.052(9) 0.059(10) 0.017(8) -0.007(8) 0.014(8)
O11 0.030(5) 0.014(4) 0.014(4) -0.001(3) -0.001(4) -0.006(4)
O12 0.028(4) 0.008(4) 0.028(4) -0.009(4) 0.007(4) -0.011(3)
O13 0.030(5) 0.011(5) 0.013(4) -0.001(3) -0.003(3) -0.006(4)
O14 0.025(5) 0.019(4) 0.011(4) -0.003(3) -0.003(4) -0.008(4)
C101 0.024(5) 0.013(5) 0.018(5) 0.004(4) -0.001(4) -0.006(4)
C102 0.019(6) 0.015(5) 0.021(5) 0.002(4) 0.003(4) 0.000(4)
C103 0.025(6) 0.016(5) 0.021(5) 0.004(4) 0.002(4) -0.007(4)
C104 0.023(6) 0.020(5) 0.021(5) 0.001(4) 0.000(4) -0.005(4)
C105 0.019(6) 0.019(5) 0.023(5) -0.002(4) 0.002(4) -0.004(4)
C106 0.022(6) 0.019(5) 0.023(5) 0.005(4) -0.002(4) -0.008(5)
C107 0.022(6) 0.018(5) 0.023(5) 0.004(4) -0.003(4) -0.006(4)
C108 0.020(6) 0.016(5) 0.012(4) -0.006(4) 0.002(4) -0.002(4)
C109 0.023(5) 0.017(5) 0.011(5) -0.005(4) 0.000(4) -0.004(3)
C110 0.023(5) 0.020(5) 0.020(6) -0.003(4) -0.002(4) -0.003(4)
C111 0.026(5) 0.015(5) 0.023(6) -0.003(4) 0.001(4) -0.003(4)
C112 0.024(5) 0.019(5) 0.019(6) -0.003(4) 0.002(4) -0.006(4)
C113 0.023(5) 0.021(5) 0.026(7) -0.001(4) 0.000(4) -0.003(4)
C114 0.024(5) 0.017(5) 0.023(7) -0.001(4) 0.000(4) -0.003(4)
F11 0.042(5) 0.026(4) 0.024(4) 0.009(4) -0.009(4) -0.016(4)
F12 0.039(5) 0.030(5) 0.019(4) 0.004(3) -0.006(3) -0.015(4)
F13 0.041(5) 0.018(4) 0.025(4) 0.006(3) -0.001(4) -0.011(3)
F14 0.040(5) 0.030(5) 0.021(4) 0.006(4) -0.009(3) -0.014(4)
F15 0.025(4) 0.023(4) 0.036(5) -0.001(4) -0.006(3) -0.001(3)
F16 0.028(5) 0.018(4) 0.039(5) -0.006(4) -0.005(4) -0.001(3)
F17 0.021(4) 0.024(4) 0.049(5) -0.005(4) -0.003(3) -0.002(3)
F18 0.030(5) 0.018(4) 0.049(5) -0.009(4) -0.005(4) 0.002(3)
O21 0.025(5) 0.018(5) 0.014(4) 0.002(3) -0.006(3) 0.004(4)
O22 0.030(5) 0.018(4) 0.015(4) 0.005(4) -0.003(4) 0.009(4)
O23 0.028(5) 0.025(5) 0.020(4) -0.002(4) 0.000(4) 0.006(4)
O24 0.017(5) 0.011(4) 0.028(5) 0.002(4) 0.002(4) -0.003(3)
C201 0.022(6) 0.015(5) 0.017(4) 0.001(4) -0.005(4) 0.001(4)
C202 0.024(5) 0.021(5) 0.017(6) 0.001(4) -0.001(4) 0.005(4)
C203 0.022(5) 0.019(5) 0.018(6) 0.000(4) -0.006(4) 0.003(4)
C204 0.025(5) 0.020(5) 0.024(6) 0.001(5) -0.002(4) 0.005(4)
C205 0.023(5) 0.017(5) 0.014(5) -0.002(4) 0.000(4) 0.007(4)
C206 0.022(5) 0.024(5) 0.025(6) 0.007(5) -0.004(4) 0.003(4)
C207 0.025(5) 0.021(5) 0.021(6) 0.009(5) -0.001(4) 0.001(4)
C208 0.020(6) 0.019(5) 0.017(5) 0.001(4) -0.006(4) 0.004(5)
C209 0.019(6) 0.015(4) 0.014(4) 0.005(3) 0.002(4) 0.007(4)
C210 0.021(7) 0.015(5) 0.020(5) 0.000(4) -0.002(4) 0.006(4)
C211 0.022(7) 0.010(4) 0.017(5) 0.002(4) 0.000(4) 0.002(4)
C212 0.018(6) 0.018(5) 0.020(5) 0.002(4) 0.001(4) 0.004(4)
C213 0.025(7) 0.018(5) 0.015(5) 0.000(4) -0.003(4) 0.007(4)
C214 0.025(7) 0.016(5) 0.018(5) 0.004(4) 0.001(4) 0.006(4)
F21 0.025(4) 0.037(5) 0.036(5) 0.009(4) -0.011(3) -0.002(3)
F22 0.034(5) 0.023(4) 0.044(5) 0.012(4) -0.009(4) -0.006(3)
F23 0.023(4) 0.038(5) 0.046(5) 0.015(4) -0.006(4) 0.000(4)
F24 0.034(5) 0.033(5) 0.053(6) 0.024(4) -0.009(4) -0.008(4)
F25 0.037(5) 0.023(4) 0.020(4) -0.002(3) -0.008(3) 0.005(3)
F26 0.052(6) 0.010(3) 0.024(4) 0.000(3) -0.006(4) 0.006(3)
F27 0.057(6) 0.028(5) 0.015(4) -0.004(3) -0.012(4) 0.012(4)
F28 0.049(6) 0.016(4) 0.020(4) 0.000(3) -0.011(4) 0.012(3)
O1 0.029(4) 0.018(4) 0.026(5) 0.002(4) 0.006(3) 0.000(3)
C11 0.033(6) 0.033(6) 0.048(8) 0.014(6) 0.008(5) -0.003(5)
C12 0.034(7) 0.041(8) 0.054(10) 0.014(7) 0.007(7) -0.004(6)
C13 0.036(6) 0.048(7) 0.062(8) 0.017(7) 0.009(5) 0.001(5)
C11' 0.033(6) 0.033(6) 0.048(8) 0.014(6) 0.008(5) -0.003(5)
C12' 0.035(7) 0.042(8) 0.056(10) 0.016(8) 0.009(7) -0.003(6)
C13' 0.036(6) 0.048(7) 0.062(8) 0.017(7) 0.009(5) 0.001(5)
C14 0.032(6) 0.046(7) 0.064(8) 0.021(7) 0.009(5) 0.005(5)
O2 0.042(6) 0.026(5) 0.040(6) -0.004(5) 0.003(5) 0.008(4)
C21 0.056(9) 0.035(7) 0.058(8) -0.005(6) -0.007(7) 0.001(6)
C22 0.066(9) 0.045(7) 0.069(8) 0.008(6) -0.013(7) -0.005(6)
C23 0.067(9) 0.054(8) 0.060(7) 0.008(6) -0.004(7) -0.002(7)
C24 0.058(9) 0.041(8) 0.044(7) -0.001(6) -0.001(6) 0.007(6)
O3 0.053(10) 0.033(9) 0.027(8) 0.010(7) 0.020(7) 0.012(8)
C31 0.046(11) 0.039(10) 0.024(8) 0.010(8) 0.013(8) 0.011(9)
C32 0.044(12) 0.043(10) 0.023(9) 0.010(8) 0.012(8) 0.009(9)
C33 0.062(12) 0.047(10) 0.025(9) 0.007(8) 0.014(8) 0.000(9)
C34 0.067(12) 0.044(10) 0.032(9) 0.005(8) 0.021(8) 0.004(9)
O4 0.037(10) 0.059(12) 0.047(10) 0.006(9) -0.010(8) 0.008(8)
C41 0.049(12) 0.066(13) 0.055(12) 0.008(10) -0.011(10) 0.010(10)
C42 0.058(12) 0.078(14) 0.066(12) 0.007(11) -0.015(10) 0.004(10)
C43 0.052(12) 0.074(13) 0.065(12) 0.002(11) -0.011(10) 0.004(10)
C44 0.041(11) 0.063(13) 0.058(12) 0.004(10) -0.006(9) 0.007(10)
O5 0.13(2) 0.090(18) 0.083(16) -0.001(14) 0.020(14) 0.038(16)
C51 0.13(2) 0.087(19) 0.079(17) -0.001(14) 0.018(15) 0.033(16)
C52 0.13(2) 0.083(19) 0.078(17) -0.003(14) 0.019(15) 0.036(16)
C53 0.13(2) 0.085(19) 0.082(17) 0.000(14) 0.022(15) 0.036(16)
C54 0.13(2) 0.087(19) 0.083(17) 0.001(14) 0.021(15) 0.038(16)

loop_
_atom_type_symbol
_atom_type_description
_atom_type_scat_dispersion_real
_atom_type_scat_dispersion_imag
_atom_type_scat_source
C C 0.0033 0.0016 'International Tables Vol C Tables 4.2.6.8 and 6.1.1.4'
H H 0.0000 0.0000 'International Tables Vol C Tables 4.2.6.8 and 6.1.1.4'
O O 0.0106 0.0060 'International Tables Vol C Tables 4.2.6.8 and 6.1.1.4'
F F 0.0171 0.0103 'International Tables Vol C Tables 4.2.6.8 and 6.1.1.4'
Zn Zn 0.2839 1.4301 'International Tables Vol C Tables 4.2.6.8 and 6.1.1.4'

loop_
_geom_angle_atom_site_label_1
_geom_angle_atom_site_label_2
_geom_angle_atom_site_label_3
_geom_angle
_geom_angle_site_symmetry_1
_geom_angle_site_symmetry_3
_geom_angle_publ_flag
O1M Zn1 O11 170.4(4) . . yes
O1M Zn1 O24 92.4(4) . 4_454 yes
O1M Zn1 O1 88.1(4) . . yes
O11 Zn1 O24 97.1(4) . 4_454 yes
O11 Zn1 O1 82.4(4) . . yes
O13 Zn1 O1M 93.6(4) 4_464 . yes
O13 Zn1 O11 86.4(3) 4_464 . yes
O13 Zn1 O24 85.7(4) 4_464 4_454 yes
O13 Zn1 O1 95.5(4) 4_464 . yes
O21 Zn1 O1M 89.5(4) . . yes
O21 Zn1 O11 91.6(4) . . yes
O21 Zn1 O13 172.9(4) . 4_464 yes
O21 Zn1 O24 87.8(4) . 4_454 yes
O21 Zn1 O1 91.0(4) . . yes
O24 Zn1 O1 178.7(4) 4_454 . yes
O2M Zn2 O22 175.6(4) . . yes
O2M Zn2 O23 88.7(4) . 4_454 yes
O2M Zn2 O24 88.9(4) . 4_454 yes
O2M Zn2 C208 89.5(5) . 4_454 ?
O12 Zn2 O2M 89.5(5) . . yes
O12 Zn2 O14 92.9(4) . 3_445 yes
O12 Zn2 O22 93.3(4) . . yes
O12 Zn2 O23 162.4(4) . 4_454 yes
O12 Zn2 O24 102.7(4) . 4_454 yes
O12 Zn2 C208 133.1(4) . 4_454 ?
O14 Zn2 O2M 96.2(4) 3_445 . yes
O14 Zn2 O22 87.0(4) 3_445 . yes
O14 Zn2 O23 104.7(4) 3_445 4_454 yes
O14 Zn2 O24 163.6(4) 3_445 4_454 yes
O14 Zn2 C208 133.8(4) 3_445 4_454 ?
O22 Zn2 O23 87.6(4) . 4_454 yes
O22 Zn2 O24 87.1(3) . 4_454 yes
O22 Zn2 C208 86.1(4) . 4_454 ?
O23 Zn2 O24 59.8(4) 4_454 4_454 yes
O23 Zn2 C208 29.4(4) 4_454 4_454 ?
O24 Zn2 C208 30.4(4) 4_454 4_454 ?
C21M O2M Zn2 131.3(16) . . ?
C21M O2M C24M 106(2) . . ?
C24M O2M Zn2 111.9(16) . . ?
O2M C21M H21C 110.4 . . ?
O2M C21M H21D 110.4 . . ?
O2M C21M C22M 106(3) . . ?
H21C C21M H21D 108.6 . . ?
C22M C21M H21C 110.4 . . ?
C22M C21M H21D 110.4 . . ?
C21M C22M H22C 110.1 . . ?
C21M C22M H22D 110.1 . . ?
H22C C22M H22D 108.4 . . ?
C23M C22M C21M 108(3) . . ?
C23M C22M H22C 110.1 . . ?
C23M C22M H22D 110.1 . . ?
C22M C23M H23C 112.3 . . ?
C22M C23M H23D 112.3 . . ?
C22M C23M C24M 97(3) . . ?
H23C C23M H23D 109.9 . . ?
C24M C23M H23C 112.3 . . ?
C24M C23M H23D 112.3 . . ?
O2M C24M C23M 110(2) . . ?
O2M C24M H24C 109.8 . . ?
O2M C24M H24D 109.8 . . ?
C23M C24M H24C 109.8 . . ?
C23M C24M H24D 109.8 . . ?
H24C C24M H24D 108.2 . . ?
C101 O11 Zn1 140.0(9) . . ?
C101 O12 Zn2 124.7(8) . . ?
C108 O13 Zn1 129.6(9) . 4_565 ?
C108 O14 Zn2 132.0(8) . 3 ?
O11 C101 O12 128.9(12) . . ?
O11 C101 C102 116.5(12) . . ?
O12 C101 C102 114.6(12) . . ?
C103 C102 C101 122.6(12) . . ?
C103 C102 C107 114.5(12) . . ?
C107 C102 C101 122.8(12) . . ?
C104 C103 C102 123.5(13) . . ?
C104 C103 F11 118.9(12) . . ?
F11 C103 C102 117.6(12) . . ?
C103 C104 C105 121.9(13) . . ?
C103 C104 F12 118.8(12) . . ?
F12 C104 C105 119.2(12) . . ?
C104 C105 C106 115.6(12) . . ?
C104 C105 C112 122.3(12) . . ?
C106 C105 C112 122.1(12) . . ?
C107 C106 C105 122.6(13) . . ?
F13 C106 C105 119.5(12) . . ?
F13 C106 C107 117.9(12) . . ?
C106 C107 C102 121.8(13) . . ?
F14 C107 C102 118.6(12) . . ?
F14 C107 C106 119.6(12) . . ?
O13 C108 C109 114.4(11) . . ?
O14 C108 O13 126.6(12) . . ?
O14 C108 C109 119.0(11) . . ?
C110 C109 C108 122.3(12) . . ?
C110 C109 C114 116.6(12) . . ?
C114 C109 C108 121.0(12) . . ?
C109 C110 C111 122.5(13) . . ?
C109 C110 F15 120.5(12) . . ?
F15 C110 C111 117.0(12) . . ?
C112 C111 C110 121.0(13) . . ?
F16 C111 C110 118.7(12) . . ?
F16 C111 C112 120.1(12) . . ?
C111 C112 C105 122.4(13) . . ?
C113 C112 C105 122.1(13) . . ?
C113 C112 C111 115.4(12) . . ?
C114 C113 C112 122.9(13) . . ?
F17 C113 C112 118.6(12) . . ?
F17 C113 C114 118.5(13) . . ?
C113 C114 C109 121.4(13) . . ?
F18 C114 C109 120.2(12) . . ?
F18 C114 C113 118.4(12) . . ?
C201 O21 Zn1 126.4(9) . . ?
C201 O22 Zn2 136.0(8) . . ?
C208 O23 Zn2 91.2(8) . 4 ?
Zn1 O24 Zn2 110.7(4) 4 4 ?
C208 O24 Zn1 136.1(9) . 4 ?
C208 O24 Zn2 88.6(8) . 4 ?
O21 C201 C202 117.0(12) . . ?
O22 C201 O21 130.3(12) . . ?
O22 C201 C202 112.7(11) . . ?
C203 C202 C201 120.5(12) . . ?
C207 C202 C201 121.9(13) . . ?
C207 C202 C203 117.5(13) . . ?
C204 C203 C202 121.8(13) . . ?
F21 C203 C202 118.5(12) . . ?
F21 C203 C204 119.7(13) . . ?
C203 C204 C205 121.3(14) . . ?
F22 C204 C203 118.5(12) . . ?
F22 C204 C205 120.0(12) . . ?
C204 C205 C212 120.0(13) . . ?
C206 C205 C204 116.2(12) . . ?
C206 C205 C212 123.8(12) . . ?
C205 C206 C207 122.4(13) . . ?
F23 C206 C205 118.2(12) . . ?
F23 C206 C207 119.4(13) . . ?
C202 C207 C206 120.6(13) . . ?
F24 C207 C202 120.6(12) . . ?
F24 C207 C206 118.6(12) . . ?
O23 C208 Zn2 59.4(7) . 4 ?
O23 C208 O24 120.4(13) . . ?
O23 C208 C209 120.2(12) . . ?
O24 C208 Zn2 61.0(7) . 4 ?
O24 C208 C209 119.4(12) . . ?
C209 C208 Zn2 178.1(10) . 4 ?
C210 C209 C208 121.5(12) . . ?
C210 C209 C214 117.0(12) . . ?
C214 C209 C208 121.3(12) . . ?
C209 C210 C211 121.8(12) . . ?
F25 C210 C209 121.2(12) . . ?
F25 C210 C211 117.0(11) . . ?
C210 C211 C212 121.5(12) . . ?
F26 C211 C210 118.7(11) . . ?
F26 C211 C212 119.8(11) . . ?
C211 C212 C205 120.8(12) . . ?
C213 C212 C205 122.8(12) . . ?
C213 C212 C211 116.2(12) . . ?
C212 C213 C214 122.8(13) . . ?
F27 C213 C212 119.3(12) . . ?
F27 C213 C214 117.8(12) . . ?
C213 C214 C209 120.6(13) . . ?
F28 C214 C209 120.1(12) . . ?
F28 C214 C213 119.3(12) . . ?
C11 O1 Zn1 120.2(9) . . ?
C11' O1 Zn1 120.2(9) . . ?
C14 O1 Zn1 121.2(9) . . ?
C14 O1 C11 109.2(12) . . ?
C14 O1 C11' 109.2(12) . . ?
O1 C11 H11A 111.2 . . ?
O1 C11 H11B 111.2 . . ?
O1 C11 C12 103.0(18) . . ?
H11A C11 H11B 109.1 . . ?
C12 C11 H11A 111.2 . . ?
C12 C11 H11B 111.2 . . ?
C11 C12 H12A 111.3 . . ?
C11 C12 H12B 111.3 . . ?
C11 C12 C13 102(3) . . ?
H12A C12 H12B 109.2 . . ?
C13 C12 H12A 111.3 . . ?
C13 C12 H12B 111.3 . . ?
C12 C13 H13A 112.5 . . ?
C12 C13 H13B 112.5 . . ?
H13A C13 H13B 110.1 . . ?
C14 C13 C12 96.0(19) . . ?
C14 C13 H13A 112.5 . . ?
C14 C13 H13B 112.5 . . ?
O1 C11' H11C 110.6 . . ?
O1 C11' H11D 110.6 . . ?
O1 C11' C12' 105.9(19) . . ?
H11C C11' H11D 108.7 . . ?
C12' C11' H11C 110.6 . . ?
C12' C11' H11D 110.6 . . ?
C11' C12' H12C 110.3 . . ?
C11' C12' H12D 110.3 . . ?
H12C C12' H12D 108.5 . . ?
C13' C12' C11' 107(3) . . ?
C13' C12' H12C 110.3 . . ?
C13' C12' H12D 110.3 . . ?
C12' C13' H13C 110.6 . . ?
C12' C13' H13D 110.6 . . ?
C12' C13' C14 105(2) . . ?
H13C C13' H13D 108.8 . . ?
C14 C13' H13C 110.6 . . ?
C14 C13' H13D 110.6 . . ?
O1 C14 C13 107.1(14) . . ?
O1 C14 C13' 107.1(14) . . ?
O1 C14 H14A 110.3 . . ?
O1 C14 H14B 110.3 . . ?
C13 C14 H14A 110.3 . . ?
C13 C14 H14B 110.3 . . ?
H14A C14 H14B 108.6 . . ?
C21 O2 C24 109.3(14) . . ?
O2 C21 H21A 110.5 . . ?
O2 C21 H21B 110.5 . . ?
O2 C21 C22 106.2(15) . . ?
H21A C21 H21B 108.7 . . ?
C22 C21 H21A 110.5 . . ?
C22 C21 H21B 110.5 . . ?
C21 C22 H22A 111.1 . . ?
C21 C22 H22B 111.1 . . ?
H22A C22 H22B 109.1 . . ?
C23 C22 C21 103.1(17) . . ?
C23 C22 H22A 111.1 . . ?
C23 C22 H22B 111.1 . . ?
C22 C23 H23A 111.5 . . ?
C22 C23 H23B 111.5 . . ?
C22 C23 C24 101.1(17) . . ?
H23A C23 H23B 109.4 . . ?
C24 C23 H23A 111.5 . . ?
C24 C23 H23B 111.5 . . ?
O2 C24 C23 104.8(16) . . ?
O2 C24 H24A 110.8 . . ?
O2 C24 H24B 110.8 . . ?
C23 C24 H24A 110.8 . . ?
C23 C24 H24B 110.8 . . ?
H24A C24 H24B 108.9 . . ?
C34 O3 C31 107(3) . . ?
O3 C31 H31A 110.8 . . ?
O3 C31 H31B 110.8 . . ?
O3 C31 C32 105(2) . . ?
H31A C31 H31B 108.8 . . ?
C32 C31 H31A 110.8 . . ?
C32 C31 H31B 110.8 . . ?
C31 C32 H32A 111.4 . . ?
C31 C32 H32B 111.4 . . ?
H32A C32 H32B 109.2 . . ?
C33 C32 C31 102(3) . . ?
C33 C32 H32A 111.4 . . ?
C33 C32 H32B 111.4 . . ?
C32 C33 H33A 110.5 . . ?
C32 C33 H33B 110.5 . . ?
H33A C33 H33B 108.7 . . ?
C34 C33 C32 106(3) . . ?
C34 C33 H33A 110.5 . . ?
C34 C33 H33B 110.5 . . ?
O3 C34 C33 115(3) . . ?
O3 C34 H34A 108.6 . . ?
O3 C34 H34B 108.6 . . ?
C33 C34 H34A 108.6 . . ?
C33 C34 H34B 108.6 . . ?
H34A C34 H34B 107.6 . . ?
C41 O4 C44 110(2) . . ?
O4 C41 H41A 110.8 . . ?
O4 C41 H41B 110.8 . . ?
O4 C41 C42 105(3) . . ?
H41A C41 H41B 108.9 . . ?
C42 C41 H41A 110.8 . . ?
C42 C41 H41B 110.8 . . ?
C41 C42 H42A 109.9 . . ?
C41 C42 H42B 109.9 . . ?
H42A C42 H42B 108.3 . . ?
C43 C42 C41 109(3) . . ?
C43 C42 H42A 109.9 . . ?
C43 C42 H42B 109.9 . . ?
C42 C43 H43A 110.9 . . ?
C42 C43 H43B 110.9 . . ?
C42 C43 C44 104(3) . . ?
H43A C43 H43B 108.9 . . ?
C44 C43 H43A 110.9 . . ?
C44 C43 H43B 110.9 . . ?
O4 C44 C43 104(3) . . ?
O4 C44 H44A 110.9 . . ?
O4 C44 H44B 110.9 . . ?
C43 C44 H44A 110.9 . . ?
C43 C44 H44B 110.9 . . ?
H44A C44 H44B 108.9 . . ?
C51 O5 C54 111(4) . . ?
O5 C51 H51A 111.7 . . ?
O5 C51 H51B 111.7 . . ?
O5 C51 C52 100(4) . . ?
H51A C51 H51B 109.5 . . ?
C52 C51 H51A 111.7 . . ?
C52 C51 H51B 111.7 . . ?
C51 C52 H52A 109.6 . . ?
C51 C52 H52B 109.6 . . ?
H52A C52 H52B 108.1 . . ?
C53 C52 C51 110(4) . . ?
C53 C52 H52A 109.6 . . ?
C53 C52 H52B 109.6 . . ?
C52 C53 H53A 111.0 . . ?
C52 C53 H53B 111.0 . . ?
C52 C53 C54 104(4) . . ?
H53A C53 H53B 109.0 . . ?
C54 C53 H53A 111.0 . . ?
C54 C53 H53B 111.0 . . ?
O5 C54 C53 106(4) . . ?
O5 C54 H54A 110.5 . . ?
O5 C54 H54B 110.5 . . ?
C53 C54 H54A 110.5 . . ?
C53 C54 H54B 110.5 . . ?
H54A C54 H54B 108.7 . . ?

loop_
_geom_bond_atom_site_label_1
_geom_bond_atom_site_label_2
_geom_bond_distance
_geom_bond_site_symmetry_2
_geom_bond_publ_flag
Zn1 O1M 2.085(9) . yes
Zn1 O11 2.096(9) . yes
Zn1 O13 2.062(9) 4_464 yes
Zn1 O21 2.062(9) . yes
Zn1 O24 2.103(9) 4_454 yes
Zn1 O1 2.116(10) . yes
Zn2 O2M 2.068(11) . yes
Zn2 O12 1.995(9) . yes
Zn2 O14 2.017(8) 3_445 yes
Zn2 O22 2.094(9) . yes
Zn2 O23 2.172(10) 4_454 yes
Zn2 O24 2.207(10) 4_454 yes
Zn2 C208 2.522(13) 4_454 ?
O2M C21M 1.38(2) . ?
O2M C24M 1.48(2) . ?
C21M H21C 0.9900 . ?
C21M H21D 0.9900 . ?
C21M C22M 1.47(2) . ?
C22M H22C 0.9900 . ?
C22M H22D 0.9900 . ?
C22M C23M 1.46(2) . ?
C23M H23C 0.9900 . ?
C23M H23D 0.9900 . ?
C23M C24M 1.49(2) . ?
C24M H24C 0.9900 . ?
C24M H24D 0.9900 . ?
O11 C101 1.229(17) . ?
O12 C101 1.258(16) . ?
O13 Zn1 2.062(9) 4_565 ?
O13 C108 1.256(15) . ?
O14 Zn2 2.017(8) 3 ?
O14 C108 1.230(15) . ?
C101 C102 1.494(19) . ?
C102 C103 1.397(19) . ?
C102 C107 1.398(19) . ?
C103 C104 1.342(19) . ?
C103 F11 1.353(16) . ?
C104 C105 1.384(19) . ?
C104 F12 1.354(15) . ?
C105 C106 1.386(19) . ?
C105 C112 1.474(18) . ?
C106 C107 1.360(19) . ?
C106 F13 1.346(15) . ?
C107 F14 1.333(16) . ?
C108 C109 1.527(17) . ?
C109 C110 1.341(19) . ?
C109 C114 1.380(19) . ?
C110 C111 1.391(19) . ?
C110 F15 1.357(16) . ?
C111 C112 1.38(2) . ?
C111 F16 1.351(16) . ?
C112 C113 1.37(2) . ?
C113 C114 1.36(2) . ?
C113 F17 1.357(16) . ?
C114 F18 1.352(16) . ?
O21 C201 1.249(16) . ?
O22 C201 1.247(16) . ?
O23 Zn2 2.172(10) 4 ?
O23 C208 1.238(17) . ?
O24 Zn1 2.103(9) 4 ?
O24 Zn2 2.207(10) 4 ?
O24 C208 1.277(16) . ?
C201 C202 1.530(18) . ?
C202 C203 1.38(2) . ?
C202 C207 1.369(19) . ?
C203 C204 1.372(19) . ?
C203 F21 1.339(16) . ?
C204 C205 1.390(19) . ?
C204 F22 1.342(16) . ?
C205 C206 1.38(2) . ?
C205 C212 1.459(18) . ?
C206 C207 1.384(19) . ?
C206 F23 1.335(16) . ?
C207 F24 1.332(16) . ?
C208 Zn2 2.522(13) 4 ?
C208 C209 1.491(18) . ?
C209 C210 1.376(18) . ?
C209 C214 1.397(18) . ?
C210 C211 1.391(18) . ?
C210 F25 1.331(15) . ?
C211 C212 1.394(18) . ?
C211 F26 1.331(15) . ?
C212 C213 1.375(19) . ?
C213 C214 1.389(19) . ?
C213 F27 1.333(15) . ?
C214 F28 1.316(16) . ?
O1 C11 1.445(18) . ?
O1 C11' 1.445(18) . ?
O1 C14 1.420(19) . ?
C11 H11A 0.9900 . ?
C11 H11B 0.9900 . ?
C11 C12 1.54(4) . ?
C12 H12A 0.9900 . ?
C12 H12B 0.9900 . ?
C12 C13 1.55(4) . ?
C13 H13A 0.9900 . ?
C13 H13B 0.9900 . ?
C13 C14 1.50(2) . ?
C11' H11C 0.9900 . ?
C11' H11D 0.9900 . ?
C11' C12' 1.51(4) . ?
C12' H12C 0.9900 . ?
C12' H12D 0.9900 . ?
C12' C13' 1.48(4) . ?
C13' H13C 0.9900 . ?
C13' H13D 0.9900 . ?
C13' C14 1.50(2) . ?
C14 H14A 0.9900 . ?
C14 H14B 0.9900 . ?
O2 C21 1.40(2) . ?
O2 C24 1.44(2) . ?
C21 H21A 0.9900 . ?
C21 H21B 0.9900 . ?
C21 C22 1.52(3) . ?
C22 H22A 0.9900 . ?
C22 H22B 0.9900 . ?
C22 C23 1.48(3) . ?
C23 H23A 0.9900 . ?
C23 H23B 0.9900 . ?
C23 C24 1.50(3) . ?
C24 H24A 0.9900 . ?
C24 H24B 0.9900 . ?
O3 C31 1.41(4) . ?
O3 C34 1.39(4) . ?
C31 H31A 0.9900 . ?
C31 H31B 0.9900 . ?
C31 C32 1.61(5) . ?
C32 H32A 0.9900 . ?
C32 H32B 0.9900 . ?
C32 C33 1.46(4) . ?
C33 H33A 0.9900 . ?
C33 H33B 0.9900 . ?
C33 C34 1.40(5) . ?
C34 H34A 0.9900 . ?
C34 H34B 0.9900 . ?
O4 C41 1.42(2) . ?
O4 C44 1.44(2) . ?
C41 H41A 0.9900 . ?
C41 H41B 0.9900 . ?
C41 C42 1.48(2) . ?
C42 H42A 0.9900 . ?
C42 H42B 0.9900 . ?
C42 C43 1.46(3) . ?
C43 H43A 0.9900 . ?
C43 H43B 0.9900 . ?
C43 C44 1.48(2) . ?
C44 H44A 0.9900 . ?
C44 H44B 0.9900 . ?
O5 C51 1.42(3) . ?
O5 C54 1.43(3) . ?
C51 H51A 0.9900 . ?
C51 H51B 0.9900 . ?
C51 C52 1.46(3) . ?
C52 H52A 0.9900 . ?
C52 H52B 0.9900 . ?
C52 C53 1.45(3) . ?
C53 H53A 0.9900 . ?
C53 H53B 0.9900 . ?
C53 C54 1.47(3) . ?
C54 H54A 0.9900 . ?
C54 H54B 0.9900 . ?
